data_4326200
loop_
_publ_author_name
'Avia Tzubery'
'Edit Y. Tshuva'

_publ_section_title
;
 Trans Titanium(IV) Complexes of Salen Ligands Exhibit High Antitumor
 Activity
;
_journal_name_full 'Inorganic Chemistry'
_journal_page_first 7946
_journal_page_last 7948
_journal_paper_doi 10.1021/ic201296h
_journal_volume 50
_journal_year 2011
_chemical_formula_moiety 'C36 H30 Cl2 N2 O4 Ti'
_chemical_formula_sum 'C36 H30 Cl2 N2 O4 Ti'
_chemical_formula_weight 673.42
_chemical_name_systematic
; 
 ? 
;
_space_group_IT_number 14
_symmetry_cell_setting monoclinic
_symmetry_space_group_name_Hall '-P 2yn'
_symmetry_space_group_name_H-M 'P 1 21/n 1'
_atom_sites_solution_hydrogens geom
_atom_sites_solution_primary direct
_atom_sites_solution_secondary difmap
_audit_creation_method SHELXL-97
_cell_angle_alpha 90.00
_cell_angle_beta 101.4160(10)
_cell_angle_gamma 90.00
_cell_formula_units_Z 4
_cell_length_a 13.1023(11)
_cell_length_b 14.1755(12)
_cell_length_c 17.0612(14)
_cell_measurement_temperature 173(1)
_cell_volume 3106.1(4)
_computing_cell_refinement 'Bruker SMART'
_computing_data_collection 'Bruker SMART'
_computing_data_reduction 'Bruker SAINT'
_computing_molecular_graphics 'Bruker SHELXTL'
_computing_publication_material 'Bruker SHELXTL'
_computing_structure_refinement 'SHELXL-97 (Sheldrick, 1997)'
_computing_structure_solution 'SHELXS-97 (Sheldrick, 1990)'
_diffrn_ambient_temperature 173(1)
_diffrn_measured_fraction_theta_full 0.999
_diffrn_measured_fraction_theta_max 0.999
_diffrn_measurement_device_type 'CCD area detector'
_diffrn_measurement_method 'phi and omega scans'
_diffrn_radiation_monochromator graphite
_diffrn_radiation_source 'fine-focus sealed tube'
_diffrn_radiation_type MoK\a
_diffrn_radiation_wavelength 0.71073
_diffrn_reflns_av_R_equivalents 0.0362
_diffrn_reflns_av_sigmaI/netI 0.0282
_diffrn_reflns_limit_h_max 16
_diffrn_reflns_limit_h_min -16
_diffrn_reflns_limit_k_max 18
_diffrn_reflns_limit_k_min -18
_diffrn_reflns_limit_l_max 21
_diffrn_reflns_limit_l_min -21
_diffrn_reflns_number 33691
_diffrn_reflns_theta_full 27.00
_diffrn_reflns_theta_max 27.00
_diffrn_reflns_theta_min 2.14
_exptl_absorpt_coefficient_mu 0.492
_exptl_absorpt_correction_type none
_exptl_crystal_colour red
_exptl_crystal_density_diffrn 1.440
_exptl_crystal_description prism
_exptl_crystal_F_000 1392
_exptl_crystal_size_max 0.30
_exptl_crystal_size_mid 0.24
_exptl_crystal_size_min 0.17
_refine_diff_density_max 0.707
_refine_diff_density_min -0.290
_refine_diff_density_rms 0.078
_refine_ls_extinction_method none
_refine_ls_goodness_of_fit_ref 1.149
_refine_ls_hydrogen_treatment constr
_refine_ls_matrix_type full
_refine_ls_number_parameters 410
_refine_ls_number_reflns 6782
_refine_ls_number_restraints 0
_refine_ls_restrained_S_all 1.149
_refine_ls_R_factor_all 0.0578
_refine_ls_R_factor_gt 0.0514
_refine_ls_shift/su_max 0.001
_refine_ls_shift/su_mean 0.000
_refine_ls_structure_factor_coef Fsqd
_refine_ls_weighting_details 'calc w=1/[\s^2^(Fo^2^)+(0.0557P)^2^+2.7446P] where P=(Fo^2^+2Fc^2^)/3'
_refine_ls_weighting_scheme calc
_refine_ls_wR_factor_gt 0.1205
_refine_ls_wR_factor_ref 0.1238
_reflns_number_gt 6065
_reflns_number_total 6782
_reflns_threshold_expression >2sigma(I)
_cod_data_source_file ic201296h_si_002_1.cif
_cod_data_source_block Lig3Ti(OArMe2)2
_cod_database_code 4326200

loop_
_symmetry_equiv_pos_as_xyz
'x, y, z'
'-x+1/2, y+1/2, -z+1/2'
'-x, -y, -z'
'x-1/2, -y-1/2, z-1/2'

loop_
_atom_site_label
_atom_site_type_symbol
_atom_site_fract_x
_atom_site_fract_y
_atom_site_fract_z
_atom_site_U_iso_or_equiv
_atom_site_adp_type
_atom_site_occupancy
_atom_site_symmetry_multiplicity
_atom_site_calc_flag
_atom_site_refinement_flags
C1 C 0.53723(17) 0.72858(16) 0.52766(13) 0.0202(4) Uani 1 1 d .
C2 C 0.43086(18) 0.72443(17) 0.53122(14) 0.0245(5) Uani 1 1 d .
H2 H 0.3928 0.6681 0.5159 0.029 Uiso 1 1 calc R
C3 C 0.38136(18) 0.80106(18) 0.55667(15) 0.0278(5) Uani 1 1 d .
H3 H 0.3100 0.7968 0.5602 0.033 Uiso 1 1 calc R
C4 C 0.4356(2) 0.88451(18) 0.57721(15) 0.0280(5) Uani 1 1 d .
C5 C 0.53855(19) 0.89213(17) 0.57316(15) 0.0266(5) Uani 1 1 d .
H5 H 0.5743 0.9500 0.5867 0.032 Uiso 1 1 calc R
C6 C 0.59162(18) 0.81419(16) 0.54887(14) 0.0223(5) Uani 1 1 d .
C7 C 0.69763(17) 0.82811(16) 0.54109(13) 0.0209(4) Uani 1 1 d .
H7 H 0.7249 0.8903 0.5488 0.025 Uiso 1 1 calc R
C8 C 0.85937(17) 0.78540(15) 0.50984(12) 0.0174(4) Uani 1 1 d .
C9 C 0.88653(18) 0.87126(15) 0.48008(13) 0.0210(5) Uani 1 1 d .
H9 H 0.8380 0.9218 0.4712 0.025 Uiso 1 1 calc R
C10 C 0.98533(18) 0.88219(16) 0.46346(13) 0.0227(5) Uani 1 1 d .
H10 H 1.0040 0.9403 0.4423 0.027 Uiso 1 1 calc R
C11 C 1.05694(18) 0.80926(16) 0.47737(13) 0.0220(5) Uani 1 1 d .
H11 H 1.1248 0.8181 0.4667 0.026 Uiso 1 1 calc R
C12 C 1.03028(17) 0.72350(16) 0.50671(13) 0.0200(4) Uani 1 1 d .
H12 H 1.0794 0.6735 0.5159 0.024 Uiso 1 1 calc R
C13 C 0.93108(17) 0.71121(15) 0.52260(12) 0.0172(4) Uani 1 1 d .
C14 C 0.95604(17) 0.56382(16) 0.58730(13) 0.0208(5) Uani 1 1 d .
H14 H 1.0281 0.5789 0.5970 0.025 Uiso 1 1 calc R
C15 C 0.92766(17) 0.47473(15) 0.61634(13) 0.0198(4) Uani 1 1 d .
C16 C 1.00717(18) 0.41995(16) 0.66297(14) 0.0231(5) Uani 1 1 d .
H16 H 1.0768 0.4425 0.6741 0.028 Uiso 1 1 calc R
C17 C 0.98381(18) 0.33447(16) 0.69216(13) 0.0220(5) Uani 1 1 d .
C18 C 0.88200(18) 0.30120(16) 0.67829(14) 0.0235(5) Uani 1 1 d .
H18 H 0.8666 0.2430 0.7011 0.028 Uiso 1 1 calc R
C19 C 0.80349(18) 0.35239(16) 0.63165(14) 0.0223(5) Uani 1 1 d .
H19 H 0.7343 0.3288 0.6220 0.027 Uiso 1 1 calc R
C20 C 0.82434(17) 0.43900(15) 0.59809(13) 0.0187(4) Uani 1 1 d .
C21 C 0.73166(17) 0.61063(15) 0.71243(13) 0.0184(4) Uani 1 1 d .
C22 C 0.65899(18) 0.54867(16) 0.73519(14) 0.0239(5) Uani 1 1 d .
C23 C 0.6685(2) 0.52978(18) 0.81658(16) 0.0327(6) Uani 1 1 d .
H23 H 0.6199 0.4886 0.8335 0.039 Uiso 1 1 calc R
C24 C 0.7468(2) 0.56943(19) 0.87306(15) 0.0350(6) Uani 1 1 d .
H24 H 0.7520 0.5548 0.9281 0.042 Uiso 1 1 calc R
C25 C 0.8172(2) 0.63013(18) 0.84973(14) 0.0306(6) Uani 1 1 d .
H25 H 0.8712 0.6568 0.8889 0.037 Uiso 1 1 calc R
C26 C 0.81036(18) 0.65284(18) 0.76947(14) 0.0246(5) Uani 1 1 d .
C27 C 0.5728(2) 0.5071(2) 0.67407(17) 0.0347(6) Uani 1 1 d .
H27A H 0.5284 0.4679 0.7009 0.052 Uiso 1 1 calc R
H27B H 0.6025 0.4682 0.6367 0.052 Uiso 1 1 calc R
H27C H 0.5312 0.5579 0.6447 0.052 Uiso 1 1 calc R
C28 C 0.8817(2) 0.7244(2) 0.74366(17) 0.0426(7) Uani 1 1 d .
H28A H 0.9249 0.7534 0.7910 0.064 Uiso 1 1 calc R
H28B H 0.8401 0.7733 0.7114 0.064 Uiso 1 1 calc R
H28C H 0.9264 0.6933 0.7118 0.064 Uiso 1 1 calc R
C29 C 0.69444(16) 0.59357(15) 0.33963(12) 0.0168(4) Uani 1 1 d .
C30 C 0.66007(17) 0.67366(16) 0.29312(13) 0.0202(4) Uani 1 1 d .
C31 C 0.62882(18) 0.66174(18) 0.21095(14) 0.0257(5) Uani 1 1 d .
H31 H 0.6047 0.7148 0.1786 0.031 Uiso 1 1 calc R
C32 C 0.6321(2) 0.57463(19) 0.17529(14) 0.0301(5) Uani 1 1 d .
H32 H 0.6099 0.5681 0.1191 0.036 Uiso 1 1 calc R
C33 C 0.6677(2) 0.49671(18) 0.22179(14) 0.0273(5) Uani 1 1 d .
H33 H 0.6706 0.4370 0.1970 0.033 Uiso 1 1 calc R
C34 C 0.69927(16) 0.50483(16) 0.30398(13) 0.0193(4) Uani 1 1 d .
C35 C 0.6590(2) 0.76902(16) 0.33128(15) 0.0285(5) Uani 1 1 d .
H35A H 0.6316 0.8158 0.2902 0.043 Uiso 1 1 calc R
H35B H 0.7300 0.7864 0.3573 0.043 Uiso 1 1 calc R
H35C H 0.6146 0.7670 0.3712 0.043 Uiso 1 1 calc R
C36 C 0.73480(19) 0.41982(16) 0.35521(14) 0.0253(5) Uani 1 1 d .
H36A H 0.6753 0.3923 0.3739 0.038 Uiso 1 1 calc R
H36B H 0.7879 0.4389 0.4013 0.038 Uiso 1 1 calc R
H36C H 0.7643 0.3730 0.3237 0.038 Uiso 1 1 calc R
Cl1 Cl 0.37231(5) 0.98117(5) 0.60918(4) 0.04043(18) Uani 1 1 d .
Cl2 Cl 1.08295(5) 0.26372(4) 0.74416(4) 0.03250(16) Uani 1 1 d .
N1 N 0.75921(14) 0.76297(13) 0.52444(10) 0.0175(4) Uani 1 1 d .
N2 N 0.89239(14) 0.62552(12) 0.54916(10) 0.0170(4) Uani 1 1 d .
O1 O 0.58203(12) 0.65474(11) 0.50211(9) 0.0216(3) Uani 1 1 d .
O2 O 0.74934(12) 0.48343(11) 0.54844(9) 0.0212(3) Uani 1 1 d .
O3 O 0.72516(12) 0.63236(11) 0.63512(9) 0.0216(3) Uani 1 1 d .
O4 O 0.72348(12) 0.60130(11) 0.41957(9) 0.0202(3) Uani 1 1 d .
Ti1 Ti 0.72386(3) 0.61475(3) 0.52707(2) 0.01535(11) Uani 1 1 d .

loop_
_atom_site_aniso_label
_atom_site_aniso_U_11
_atom_site_aniso_U_22
_atom_site_aniso_U_33
_atom_site_aniso_U_23
_atom_site_aniso_U_13
_atom_site_aniso_U_12
C1 0.0197(11) 0.0237(11) 0.0164(10) 0.0045(8) 0.0014(8) 0.0018(8)
C2 0.0218(11) 0.0278(12) 0.0228(11) 0.0066(9) 0.0014(9) -0.0016(9)
C3 0.0174(11) 0.0375(14) 0.0291(13) 0.0091(10) 0.0060(9) 0.0035(10)
C4 0.0299(13) 0.0280(13) 0.0279(12) 0.0046(10) 0.0102(10) 0.0114(10)
C5 0.0276(12) 0.0210(12) 0.0331(13) 0.0007(10) 0.0103(10) 0.0035(9)
C6 0.0220(11) 0.0207(11) 0.0243(11) 0.0017(9) 0.0047(9) 0.0025(9)
C7 0.0238(11) 0.0153(10) 0.0235(11) 0.0004(8) 0.0042(9) -0.0019(8)
C8 0.0188(10) 0.0176(10) 0.0155(10) -0.0019(8) 0.0030(8) -0.0022(8)
C9 0.0244(11) 0.0147(10) 0.0238(11) 0.0000(8) 0.0043(9) -0.0005(8)
C10 0.0282(12) 0.0186(11) 0.0214(11) 0.0012(8) 0.0052(9) -0.0052(9)
C11 0.0208(11) 0.0244(12) 0.0220(11) -0.0011(9) 0.0071(9) -0.0049(9)
C12 0.0207(11) 0.0196(11) 0.0205(10) -0.0013(8) 0.0060(9) 0.0006(8)
C13 0.0223(11) 0.0136(10) 0.0150(9) -0.0014(8) 0.0024(8) -0.0022(8)
C14 0.0185(10) 0.0196(11) 0.0241(11) 0.0005(9) 0.0038(9) -0.0015(8)
C15 0.0206(11) 0.0171(10) 0.0215(11) 0.0024(8) 0.0038(9) 0.0018(8)
C16 0.0213(11) 0.0229(11) 0.0249(11) 0.0018(9) 0.0039(9) 0.0011(9)
C17 0.0269(12) 0.0176(11) 0.0207(11) 0.0034(8) 0.0023(9) 0.0054(9)
C18 0.0289(12) 0.0186(11) 0.0242(11) 0.0047(9) 0.0078(9) 0.0000(9)
C19 0.0229(11) 0.0192(11) 0.0250(11) 0.0021(9) 0.0055(9) -0.0022(9)
C20 0.0221(11) 0.0175(10) 0.0166(10) -0.0001(8) 0.0036(8) 0.0003(8)
C21 0.0183(10) 0.0194(11) 0.0184(10) -0.0011(8) 0.0057(8) 0.0049(8)
C22 0.0248(11) 0.0213(11) 0.0287(12) -0.0005(9) 0.0126(10) 0.0032(9)
C23 0.0484(16) 0.0225(12) 0.0326(13) 0.0079(10) 0.0214(12) 0.0075(11)
C24 0.0596(18) 0.0279(13) 0.0195(12) 0.0060(10) 0.0125(12) 0.0185(12)
C25 0.0374(14) 0.0319(14) 0.0204(11) -0.0047(10) 0.0003(10) 0.0120(11)
C26 0.0221(11) 0.0291(12) 0.0224(11) -0.0061(9) 0.0040(9) 0.0042(9)
C27 0.0274(13) 0.0364(15) 0.0432(15) -0.0013(12) 0.0142(12) -0.0107(11)
C28 0.0357(15) 0.0563(19) 0.0341(15) -0.0134(13) 0.0032(12) -0.0217(14)
C29 0.0140(10) 0.0206(11) 0.0162(10) 0.0005(8) 0.0034(8) -0.0035(8)
C30 0.0174(10) 0.0213(11) 0.0219(11) 0.0009(9) 0.0038(8) -0.0012(8)
C31 0.0271(12) 0.0290(13) 0.0191(11) 0.0053(9) -0.0001(9) -0.0017(10)
C32 0.0375(14) 0.0361(14) 0.0150(11) -0.0021(10) 0.0011(10) -0.0030(11)
C33 0.0328(13) 0.0257(12) 0.0239(12) -0.0075(9) 0.0073(10) -0.0021(10)
C34 0.0154(10) 0.0219(11) 0.0213(11) -0.0006(8) 0.0052(8) -0.0013(8)
C35 0.0379(14) 0.0188(12) 0.0257(12) 0.0026(9) -0.0013(10) 0.0024(10)
C36 0.0283(12) 0.0197(11) 0.0274(12) -0.0023(9) 0.0043(10) 0.0027(9)
Cl1 0.0359(4) 0.0398(4) 0.0497(4) 0.0011(3) 0.0187(3) 0.0164(3)
Cl2 0.0325(3) 0.0277(3) 0.0342(3) 0.0091(2) -0.0011(3) 0.0091(2)
N1 0.0179(9) 0.0182(9) 0.0165(9) 0.0004(7) 0.0033(7) -0.0015(7)
N2 0.0210(9) 0.0131(8) 0.0175(9) -0.0014(7) 0.0051(7) -0.0008(7)
O1 0.0167(7) 0.0206(8) 0.0261(8) -0.0007(6) 0.0008(6) -0.0009(6)
O2 0.0219(8) 0.0158(7) 0.0238(8) 0.0035(6) -0.0004(6) -0.0017(6)
O3 0.0214(8) 0.0276(9) 0.0160(7) -0.0006(6) 0.0040(6) -0.0058(6)
O4 0.0274(8) 0.0165(8) 0.0156(7) -0.0002(6) 0.0019(6) -0.0011(6)
Ti1 0.0170(2) 0.01360(19) 0.01484(19) 0.00002(13) 0.00163(14) -0.00175(14)

loop_
_atom_type_symbol
_atom_type_description
_atom_type_scat_dispersion_real
_atom_type_scat_dispersion_imag
_atom_type_scat_source
C C 0.0033 0.0016 'International Tables Vol C Tables 4.2.6.8 and 6.1.1.4'
H H 0.0000 0.0000 'International Tables Vol C Tables 4.2.6.8 and 6.1.1.4'
N N 0.0061 0.0033 'International Tables Vol C Tables 4.2.6.8 and 6.1.1.4'
O O 0.0106 0.0060 'International Tables Vol C Tables 4.2.6.8 and 6.1.1.4'
Cl Cl 0.1484 0.1585 'International Tables Vol C Tables 4.2.6.8 and 6.1.1.4'
Ti Ti 0.2776 0.4457 'International Tables Vol C Tables 4.2.6.8 and 6.1.1.4'

loop_
_geom_angle_atom_site_label_1
_geom_angle_atom_site_label_2
_geom_angle_atom_site_label_3
_geom_angle
O1 C1 C2 119.4(2)
O1 C1 C6 122.1(2)
C2 C1 C6 118.5(2)
C3 C2 C1 120.8(2)
C3 C2 H2 119.6
C1 C2 H2 119.6
C2 C3 C4 120.1(2)
C2 C3 H3 120.0
C4 C3 H3 120.0
C5 C4 C3 121.0(2)
C5 C4 Cl1 119.2(2)
C3 C4 Cl1 119.77(19)
C4 C5 C6 120.1(2)
C4 C5 H5 120.0
C6 C5 H5 120.0
C5 C6 C1 119.6(2)
C5 C6 C7 117.5(2)
C1 C6 C7 122.7(2)
N1 C7 C6 125.4(2)
N1 C7 H7 117.3
C6 C7 H7 117.3
C9 C8 C13 120.1(2)
C9 C8 N1 124.9(2)
C13 C8 N1 114.85(19)
C10 C9 C8 119.2(2)
C10 C9 H9 120.4
C8 C9 H9 120.4
C11 C10 C9 120.6(2)
C11 C10 H10 119.7
C9 C10 H10 119.7
C10 C11 C12 120.4(2)
C10 C11 H11 119.8
C12 C11 H11 119.8
C11 C12 C13 119.5(2)
C11 C12 H12 120.2
C13 C12 H12 120.2
C12 C13 C8 120.1(2)
C12 C13 N2 125.04(19)
C8 C13 N2 114.86(19)
N2 C14 C15 125.8(2)
N2 C14 H14 117.1
C15 C14 H14 117.1
C16 C15 C20 119.5(2)
C16 C15 C14 117.8(2)
C20 C15 C14 122.7(2)
C17 C16 C15 119.9(2)
C17 C16 H16 120.0
C15 C16 H16 120.0
C16 C17 C18 121.0(2)
C16 C17 Cl2 119.90(18)
C18 C17 Cl2 119.07(17)
C19 C18 C17 120.1(2)
C19 C18 H18 119.9
C17 C18 H18 119.9
C18 C19 C20 120.9(2)
C18 C19 H19 119.6
C20 C19 H19 119.6
O2 C20 C19 119.8(2)
O2 C20 C15 121.68(19)
C19 C20 C15 118.4(2)
O3 C21 C26 118.6(2)
O3 C21 C22 120.0(2)
C26 C21 C22 121.3(2)
C23 C22 C21 117.6(2)
C23 C22 C27 121.6(2)
C21 C22 C27 120.8(2)
C24 C23 C22 121.6(2)
C24 C23 H23 119.2
C22 C23 H23 119.2
C25 C24 C23 120.0(2)
C25 C24 H24 120.0
C23 C24 H24 120.0
C24 C25 C26 120.8(2)
C24 C25 H25 119.6
C26 C25 H25 119.6
C25 C26 C21 118.6(2)
C25 C26 C28 121.4(2)
C21 C26 C28 119.9(2)
C22 C27 H27A 109.5
C22 C27 H27B 109.5
H27A C27 H27B 109.5
C22 C27 H27C 109.5
H27A C27 H27C 109.5
H27B C27 H27C 109.5
C26 C28 H28A 109.5
C26 C28 H28B 109.5
H28A C28 H28B 109.5
C26 C28 H28C 109.5
H28A C28 H28C 109.5
H28B C28 H28C 109.5
O4 C29 C34 118.94(19)
O4 C29 C30 120.04(19)
C34 C29 C30 121.02(19)
C31 C30 C29 117.9(2)
C31 C30 C35 121.3(2)
C29 C30 C35 120.7(2)
C32 C31 C30 121.6(2)
C32 C31 H31 119.2
C30 C31 H31 119.2
C31 C32 C33 119.8(2)
C31 C32 H32 120.1
C33 C32 H32 120.1
C34 C33 C32 120.8(2)
C34 C33 H33 119.6
C32 C33 H33 119.6
C33 C34 C29 118.9(2)
C33 C34 C36 121.1(2)
C29 C34 C36 120.01(19)
C30 C35 H35A 109.5
C30 C35 H35B 109.5
H35A C35 H35B 109.5
C30 C35 H35C 109.5
H35A C35 H35C 109.5
H35B C35 H35C 109.5
C34 C36 H36A 109.5
C34 C36 H36B 109.5
H36A C36 H36B 109.5
C34 C36 H36C 109.5
H36A C36 H36C 109.5
H36B C36 H36C 109.5
C7 N1 C8 121.12(19)
C7 N1 Ti1 123.05(15)
C8 N1 Ti1 115.61(14)
C14 N2 C13 120.18(19)
C14 N2 Ti1 124.94(15)
C13 N2 Ti1 114.75(13)
C1 O1 Ti1 129.86(14)
C20 O2 Ti1 131.65(14)
C21 O3 Ti1 158.76(15)
C29 O4 Ti1 164.02(14)
O4 Ti1 O3 178.18(7)
O4 Ti1 O1 89.88(7)
O3 Ti1 O1 89.93(7)
O4 Ti1 O2 93.15(7)
O3 Ti1 O2 88.55(7)
O1 Ti1 O2 117.18(7)
O4 Ti1 N1 92.20(7)
O3 Ti1 N1 85.97(7)
O1 Ti1 N1 84.81(7)
O2 Ti1 N1 157.34(7)
O4 Ti1 N2 88.99(7)
O3 Ti1 N2 90.52(7)
O1 Ti1 N2 158.42(7)
O2 Ti1 N2 84.39(7)
N1 Ti1 N2 73.71(7)

loop_
_geom_bond_atom_site_label_1
_geom_bond_atom_site_label_2
_geom_bond_distance
C1 O1 1.316(3)
C1 C2 1.408(3)
C1 C6 1.418(3)
C2 C3 1.379(3)
C2 H2 0.9500
C3 C4 1.389(4)
C3 H3 0.9500
C4 C5 1.368(3)
C4 Cl1 1.744(2)
C5 C6 1.411(3)
C5 H5 0.9500
C6 C7 1.435(3)
C7 N1 1.294(3)
C7 H7 0.9500
C8 C9 1.392(3)
C8 C13 1.398(3)
C8 N1 1.419(3)
C9 C10 1.388(3)
C9 H9 0.9500
C10 C11 1.385(3)
C10 H10 0.9500
C11 C12 1.386(3)
C11 H11 0.9500
C12 C13 1.390(3)
C12 H12 0.9500
C13 N2 1.424(3)
C14 N2 1.292(3)
C14 C15 1.432(3)
C14 H14 0.9500
C15 C16 1.412(3)
C15 C20 1.421(3)
C16 C17 1.368(3)
C16 H16 0.9500
C17 C18 1.390(3)
C17 Cl2 1.739(2)
C18 C19 1.376(3)
C18 H18 0.9500
C19 C20 1.404(3)
C19 H19 0.9500
C20 O2 1.323(3)
C21 O3 1.341(3)
C21 C26 1.404(3)
C21 C22 1.405(3)
C22 C23 1.395(3)
C22 C27 1.498(4)
C23 C24 1.380(4)
C23 H23 0.9500
C24 C25 1.377(4)
C24 H24 0.9500
C25 C26 1.392(3)
C25 H25 0.9500
C26 C28 1.503(4)
C27 H27A 0.9800
C27 H27B 0.9800
C27 H27C 0.9800
C28 H28A 0.9800
C28 H28B 0.9800
C28 H28C 0.9800
C29 O4 1.346(2)
C29 C34 1.404(3)
C29 C30 1.407(3)
C30 C31 1.391(3)
C30 C35 1.502(3)
C31 C32 1.381(4)
C31 H31 0.9500
C32 C33 1.386(4)
C32 H32 0.9500
C33 C34 1.386(3)
C33 H33 0.9500
C34 C36 1.507(3)
C35 H35A 0.9800
C35 H35B 0.9800
C35 H35C 0.9800
C36 H36A 0.9800
C36 H36B 0.9800
C36 H36C 0.9800
N1 Ti1 2.1539(18)
N2 Ti1 2.1707(18)
O1 Ti1 1.9086(16)
O2 Ti1 1.9134(16)
O3 Ti1 1.8570(15)
O4 Ti1 1.8431(15)
